data_1540614
loop_
_publ_author_name
'Wagner, Frederic'
'Harms, Klaus'
'Koert, Ulrich'

_publ_section_title
;
 Hauser-Heck: Efficient Synthesis of \g-Aryl-\b-ketoesters en Route to
 Substituted Naphthalenes.
;
_journal_issue 22
_journal_name_full 'Organic letters'
_journal_page_first 5670
_journal_page_last 5673
_journal_paper_doi 10.1021/acs.orglett.5b02952
_journal_volume 17
_journal_year 2015
_chemical_formula_moiety 'C15 H14 N2 O7'
_chemical_formula_sum 'C15 H14 N2 O7'
_chemical_formula_weight 334.28
_chemical_name_common FW155
_space_group_crystal_system triclinic
_space_group_IT_number 2
_space_group_name_Hall '-P 1'
_space_group_name_H-M_alt 'P -1'
_symmetry_space_group_name_Hall '-P 1'
_symmetry_space_group_name_H-M 'P -1'
_atom_sites_solution_hydrogens mixed
_atom_sites_solution_primary direct
_atom_sites_solution_secondary difmap
_audit_creation_method SHELXL-2014/7
_cell_angle_alpha 73.669(5)
_cell_angle_beta 85.904(5)
_cell_angle_gamma 80.621(5)
_cell_formula_units_Z 2
_cell_length_a 6.8857(11)
_cell_length_b 7.8782(12)
_cell_length_c 14.230(2)
_cell_measurement_reflns_used 3260
_cell_measurement_temperature 100(2)
_cell_measurement_theta_max 25.2421
_cell_measurement_theta_min 2.7245
_cell_volume 730.62(19)
_computing_cell_refinement 'BRUKER SAINT'
_computing_data_collection 'BRUKER APEX2 2014.9-0'
_computing_data_reduction 'SAINT V8.34A (Bruker AXS Inc., 2013)'
_computing_molecular_graphics 'DIAMOND (Crystal Impact)'
_computing_structure_refinement 'SHELXL-2014/7 (Sheldrick, 2014)'
_computing_structure_solution 'SHELXT V2014/1 (Sheldrick, 2014)'
_diffrn_ambient_temperature 100(2)
_diffrn_detector_area_resol_mean 7.9
_diffrn_measured_fraction_theta_full 0.988
_diffrn_measured_fraction_theta_max 0.985
_diffrn_measurement_device_type 'Bruker D8 QUEST area detector'
_diffrn_measurement_method '\w and \f scans'
_diffrn_radiation_type MoK\a
_diffrn_radiation_wavelength 0.71073
_diffrn_reflns_av_R_equivalents 0.0505
_diffrn_reflns_av_unetI/netI 0.0373
_diffrn_reflns_laue_measured_fraction_full 0.988
_diffrn_reflns_laue_measured_fraction_max 0.985
_diffrn_reflns_limit_h_max 8
_diffrn_reflns_limit_h_min -8
_diffrn_reflns_limit_k_max 9
_diffrn_reflns_limit_k_min -9
_diffrn_reflns_limit_l_max 16
_diffrn_reflns_limit_l_min -17
_diffrn_reflns_number 11743
_diffrn_reflns_point_group_measured_fraction_full 0.988
_diffrn_reflns_point_group_measured_fraction_max 0.985
_diffrn_reflns_theta_full 25.242
_diffrn_reflns_theta_max 25.335
_diffrn_reflns_theta_min 2.725
_diffrn_source 'microfocus sealed X-ray tube'
_exptl_absorpt_coefficient_mu 0.123
_exptl_absorpt_correction_T_max 0.99
_exptl_absorpt_correction_T_min 0.90
_exptl_absorpt_correction_type multi-scan
_exptl_absorpt_process_details 'SADABS V2014/4 (Bruker AXS Inc.)'
_exptl_crystal_colour colourless
_exptl_crystal_density_diffrn 1.519
_exptl_crystal_density_method 'not measured'
_exptl_crystal_description needle
_exptl_crystal_F_000 348
_exptl_crystal_size_max 0.33
_exptl_crystal_size_mid 0.08
_exptl_crystal_size_min 0.05
_refine_diff_density_max 0.222
_refine_diff_density_min -0.258
_refine_diff_density_rms 0.049
_refine_ls_extinction_method none
_refine_ls_goodness_of_fit_ref 1.052
_refine_ls_hydrogen_treatment mixed
_refine_ls_matrix_type full
_refine_ls_number_parameters 224
_refine_ls_number_reflns 2633
_refine_ls_number_restraints 0
_refine_ls_restrained_S_all 1.052
_refine_ls_R_factor_all 0.0637
_refine_ls_R_factor_gt 0.0397
_refine_ls_shift/su_max 0.000
_refine_ls_shift/su_mean 0.000
_refine_ls_structure_factor_coef Fsqd
_refine_ls_weighting_details 'w=1/[\s^2^(Fo^2^)+(0.0455P)^2^+0.2330P] where P=(Fo^2^+2Fc^2^)/3'
_refine_ls_weighting_scheme calc
_refine_ls_wR_factor_gt 0.0895
_refine_ls_wR_factor_ref 0.0987
_reflns_Friedel_coverage 0.000
_reflns_number_gt 1964
_reflns_number_total 2633
_reflns_threshold_expression 'I > 2\s(I)'
_cod_data_source_file ol5b02952_si_001.cif
_cod_data_source_block 27
_cod_original_cell_volume 730.6(2)
_cod_database_code 1540614
_shelx_shelxl_version_number 2014/7
_shelx_space_group_comment
; 
The symmetry employed for this shelxl refinement is uniquely defined 
by the following loop, which should always be used as a source of 
symmetry information in preference to the above space-group names. 
They are only intended as comments. 
;
_shelx_estimated_absorpt_t_min 0.961
_shelx_estimated_absorpt_t_max 0.994

loop_
_space_group_symop_operation_xyz
'x, y, z'
'-x, -y, -z'

loop_
_atom_site_label
_atom_site_type_symbol
_atom_site_fract_x
_atom_site_fract_y
_atom_site_fract_z
_atom_site_U_iso_or_equiv
_atom_site_adp_type
_atom_site_occupancy
_atom_site_site_symmetry_order
_atom_site_calc_flag
_atom_site_refinement_flags_posn
_atom_site_refinement_flags_adp
O1 O 0.3483(2) -0.12630(17) 0.21387(9) 0.0213(3) Uani 1 1 d . .
O2 O 0.27559(18) 0.16835(16) 0.20319(9) 0.0164(3) Uani 1 1 d . .
O3 O 0.3833(2) -0.35318(17) 0.38440(10) 0.0194(3) Uani 1 1 d . .
H3 H 0.379(4) -0.304(4) 0.317(2) 0.060(8) Uiso 1 1 d . .
O4 O 0.45741(19) -0.40516(17) 0.71796(9) 0.0217(3) Uani 1 1 d . .
O5 O 0.2128(2) -0.34484(17) 0.81428(9) 0.0235(3) Uani 1 1 d . .
O6 O 0.05587(19) 0.48048(17) 0.64010(10) 0.0211(3) Uani 1 1 d . .
O7 O 0.0935(2) 0.29184(19) 0.78385(10) 0.0326(4) Uani 1 1 d . .
N1 N 0.3132(2) -0.3067(2) 0.73838(11) 0.0160(4) Uani 1 1 d . .
N2 N 0.0981(2) 0.3284(2) 0.69424(11) 0.0169(4) Uani 1 1 d . .
C1 C 0.3070(3) -0.0027(2) 0.25163(13) 0.0150(4) Uani 1 1 d . .
C2 C 0.2907(3) -0.0331(2) 0.36001(13) 0.0133(4) Uani 1 1 d . .
C3 C 0.3340(2) -0.2113(2) 0.42141(13) 0.0134(4) Uani 1 1 d . .
C4 C 0.3288(3) -0.2457(2) 0.52169(13) 0.0140(4) Uani 1 1 d . .
H4 H 0.3613 -0.3651 0.5612 0.017 Uiso 1 1 calc R U
C5 C 0.2757(2) -0.1061(2) 0.56627(13) 0.0126(4) Uani 1 1 d . .
C6 C 0.2606(3) -0.1288(2) 0.66983(13) 0.0127(4) Uani 1 1 d . .
C7 C 0.2008(2) 0.0082(2) 0.71092(13) 0.0138(4) Uani 1 1 d . .
H7 H 0.1883 -0.0132 0.7800 0.017 Uiso 1 1 calc R U
C8 C 0.1583(3) 0.1814(2) 0.64866(13) 0.0132(4) Uani 1 1 d . .
C9 C 0.1702(2) 0.2161(2) 0.54893(13) 0.0136(4) Uani 1 1 d . .
H9 H 0.1410 0.3353 0.5087 0.016 Uiso 1 1 calc R U
C10 C 0.2263(2) 0.0732(2) 0.50604(13) 0.0129(4) Uani 1 1 d . .
C11 C 0.2374(2) 0.1045(2) 0.40289(13) 0.0135(4) Uani 1 1 d . .
H11 H 0.2074 0.2234 0.3624 0.016 Uiso 1 1 calc R U
C12 C 0.2872(3) 0.2296(2) 0.09327(13) 0.0170(4) Uani 1 1 d . .
C13 C 0.1367(3) 0.1532(3) 0.05023(14) 0.0189(4) Uani 1 1 d . .
H13A H 0.1365 0.2035 -0.0211 0.028 Uiso 1 1 calc R U
H13B H 0.0057 0.1840 0.0779 0.028 Uiso 1 1 calc R U
H13C H 0.1711 0.0228 0.0661 0.028 Uiso 1 1 calc R U
C14 C 0.4962(3) 0.1776(3) 0.05837(14) 0.0214(5) Uani 1 1 d . .
H14A H 0.5050 0.2193 -0.0133 0.032 Uiso 1 1 calc R U
H14B H 0.5315 0.0471 0.0794 0.032 Uiso 1 1 calc R U
H14C H 0.5870 0.2326 0.0864 0.032 Uiso 1 1 calc R U
C15 C 0.2360(3) 0.4307(3) 0.07458(15) 0.0229(5) Uani 1 1 d . .
H15A H 0.2389 0.4878 0.0039 0.034 Uiso 1 1 calc R U
H15B H 0.3320 0.4745 0.1060 0.034 Uiso 1 1 calc R U
H15C H 0.1040 0.4598 0.1017 0.034 Uiso 1 1 calc R U

loop_
_atom_site_aniso_label
_atom_site_aniso_U_11
_atom_site_aniso_U_22
_atom_site_aniso_U_33
_atom_site_aniso_U_23
_atom_site_aniso_U_13
_atom_site_aniso_U_12
O1 0.0347(8) 0.0161(7) 0.0124(7) -0.0049(6) -0.0012(6) -0.0002(6)
O2 0.0260(7) 0.0135(7) 0.0080(7) -0.0008(5) -0.0006(5) -0.0017(5)
O3 0.0318(8) 0.0133(7) 0.0129(7) -0.0048(6) -0.0019(6) 0.0001(6)
O4 0.0283(8) 0.0166(7) 0.0169(7) -0.0040(6) -0.0035(6) 0.0060(6)
O5 0.0353(8) 0.0205(8) 0.0130(7) -0.0015(6) 0.0055(6) -0.0078(6)
O6 0.0291(8) 0.0132(7) 0.0188(7) -0.0023(6) -0.0019(6) 0.0002(6)
O7 0.0621(11) 0.0226(8) 0.0114(8) -0.0060(6) 0.0016(7) -0.0003(7)
N1 0.0231(9) 0.0136(8) 0.0113(8) -0.0028(7) -0.0027(7) -0.0026(7)
N2 0.0198(9) 0.0171(9) 0.0141(9) -0.0048(7) 0.0002(7) -0.0026(7)
C1 0.0144(10) 0.0153(10) 0.0148(10) -0.0034(8) -0.0004(8) -0.0027(7)
C2 0.0116(9) 0.0152(10) 0.0133(10) -0.0028(8) -0.0007(7) -0.0042(7)
C3 0.0122(9) 0.0128(10) 0.0159(10) -0.0047(8) -0.0003(7) -0.0026(7)
C4 0.0136(9) 0.0136(10) 0.0136(10) -0.0013(8) -0.0022(7) -0.0020(7)
C5 0.0106(9) 0.0147(10) 0.0118(10) -0.0014(8) -0.0009(7) -0.0033(7)
C6 0.0125(9) 0.0111(9) 0.0123(10) 0.0014(8) -0.0022(7) -0.0026(7)
C7 0.0126(9) 0.0190(10) 0.0106(10) -0.0043(8) 0.0002(7) -0.0043(7)
C8 0.0133(9) 0.0147(10) 0.0126(10) -0.0054(8) -0.0008(7) -0.0017(7)
C9 0.0132(9) 0.0124(10) 0.0145(10) -0.0015(8) -0.0018(7) -0.0028(7)
C10 0.0095(9) 0.0166(10) 0.0130(10) -0.0039(8) -0.0012(7) -0.0032(7)
C11 0.0125(9) 0.0133(10) 0.0128(10) -0.0001(8) -0.0001(7) -0.0029(7)
C12 0.0237(10) 0.0195(10) 0.0053(9) 0.0013(8) -0.0006(8) -0.0040(8)
C13 0.0222(10) 0.0225(11) 0.0113(10) -0.0036(8) -0.0016(8) -0.0024(8)
C14 0.0246(11) 0.0263(11) 0.0130(10) -0.0031(9) 0.0014(8) -0.0080(9)
C15 0.0330(12) 0.0179(11) 0.0153(10) 0.0004(8) -0.0024(9) -0.0043(9)

loop_
_atom_type_symbol
_atom_type_description
_atom_type_scat_dispersion_real
_atom_type_scat_dispersion_imag
_atom_type_scat_source
C C 0.0033 0.0016 'International Tables Vol C Tables 4.2.6.8 and 6.1.1.4'
H H 0.0000 0.0000 'International Tables Vol C Tables 4.2.6.8 and 6.1.1.4'
N N 0.0061 0.0033 'International Tables Vol C Tables 4.2.6.8 and 6.1.1.4'
O O 0.0106 0.0060 'International Tables Vol C Tables 4.2.6.8 and 6.1.1.4'

loop_
_geom_angle_atom_site_label_1
_geom_angle_atom_site_label_2
_geom_angle_atom_site_label_3
_geom_angle
C1 O2 C12 121.84(13)
C3 O3 H3 104.6(16)
O4 N1 O5 124.20(16)
O4 N1 C6 118.24(14)
O5 N1 C6 117.52(14)
O7 N2 O6 124.02(15)
O7 N2 C8 117.95(15)
O6 N2 C8 118.02(15)
O1 C1 O2 124.99(17)
O1 C1 C2 122.13(16)
O2 C1 C2 112.87(14)
C11 C2 C3 118.82(17)
C11 C2 C1 122.44(16)
C3 C2 C1 118.73(15)
O3 C3 C4 116.94(16)
O3 C3 C2 122.03(16)
C4 C3 C2 121.03(16)
C3 C4 C5 120.61(17)
C3 C4 H4 119.7
C5 C4 H4 119.7
C4 C5 C10 119.26(16)
C4 C5 C6 124.84(16)
C10 C5 C6 115.88(15)
C7 C6 C5 123.51(16)
C7 C6 N1 116.13(15)
C5 C6 N1 120.35(15)
C6 C7 C8 118.25(16)
C6 C7 H7 120.9
C8 C7 H7 120.9
C9 C8 C7 122.32(16)
C9 C8 N2 120.10(16)
C7 C8 N2 117.58(16)
C8 C9 C10 119.50(16)
C8 C9 H9 120.3
C10 C9 H9 120.3
C9 C10 C11 120.84(16)
C9 C10 C5 120.49(16)
C11 C10 C5 118.66(15)
C2 C11 C10 121.57(17)
C2 C11 H11 119.2
C10 C11 H11 119.2
O2 C12 C15 101.40(13)
O2 C12 C14 109.23(15)
C15 C12 C14 111.27(16)
O2 C12 C13 110.21(14)
C15 C12 C13 111.67(16)
C14 C12 C13 112.50(15)
C12 C13 H13A 109.5
C12 C13 H13B 109.5
H13A C13 H13B 109.5
C12 C13 H13C 109.5
H13A C13 H13C 109.5
H13B C13 H13C 109.5
C12 C14 H14A 109.5
C12 C14 H14B 109.5
H14A C14 H14B 109.5
C12 C14 H14C 109.5
H14A C14 H14C 109.5
H14B C14 H14C 109.5
C12 C15 H15A 109.5
C12 C15 H15B 109.5
H15A C15 H15B 109.5
C12 C15 H15C 109.5
H15A C15 H15C 109.5
H15B C15 H15C 109.5

loop_
_geom_bond_atom_site_label_1
_geom_bond_atom_site_label_2
_geom_bond_distance
O1 C1 1.224(2)
O2 C1 1.320(2)
O2 C12 1.502(2)
O3 C3 1.351(2)
O3 H3 0.93(3)
O4 N1 1.2275(18)
O5 N1 1.2302(19)
O6 N2 1.230(2)
O7 N2 1.225(2)
N1 C6 1.471(2)
N2 C8 1.470(2)
C1 C2 1.492(2)
C2 C11 1.376(2)
C2 C3 1.426(3)
C3 C4 1.375(2)
C4 C5 1.405(2)
C4 H4 0.9500
C5 C10 1.432(3)
C5 C6 1.432(2)
C6 C7 1.360(2)
C7 C8 1.400(3)
C7 H7 0.9500
C8 C9 1.367(2)
C9 C10 1.415(2)
C9 H9 0.9500
C10 C11 1.417(2)
C11 H11 0.9500
C12 C15 1.517(3)
C12 C14 1.518(3)
C12 C13 1.521(3)
C13 H13A 0.9800
C13 H13B 0.9800
C13 H13C 0.9800
C14 H14A 0.9800
C14 H14B 0.9800
C14 H14C 0.9800
C15 H15A 0.9800
C15 H15B 0.9800
C15 H15C 0.9800

loop_
_geom_hbond_atom_site_label_D
_geom_hbond_atom_site_label_H
_geom_hbond_atom_site_label_A
_geom_hbond_distance_DH
_geom_hbond_distance_HA
_geom_hbond_distance_DA
_geom_hbond_angle_DHA
O3 H3 O1 0.93(3) 1.72(3) 2.5779(19) 152(2)

loop_
_geom_torsion_atom_site_label_1
_geom_torsion_atom_site_label_2
_geom_torsion_atom_site_label_3
_geom_torsion_atom_site_label_4
_geom_torsion
C12 O2 C1 O1 0.3(3)
C12 O2 C1 C2 179.20(14)
O1 C1 C2 C11 -177.61(17)
O2 C1 C2 C11 3.4(2)
O1 C1 C2 C3 3.1(3)
O2 C1 C2 C3 -175.91(15)
C11 C2 C3 O3 178.61(16)
C1 C2 C3 O3 -2.0(3)
C11 C2 C3 C4 -1.9(3)
C1 C2 C3 C4 177.40(16)
O3 C3 C4 C5 -178.95(16)
C2 C3 C4 C5 1.6(3)
C3 C4 C5 C10 0.2(3)
C3 C4 C5 C6 178.15(17)
C4 C5 C6 C7 -177.12(17)
C10 C5 C6 C7 0.9(3)
C4 C5 C6 N1 3.7(3)
C10 C5 C6 N1 -178.31(15)
O4 N1 C6 C7 -139.64(17)
O5 N1 C6 C7 38.1(2)
O4 N1 C6 C5 39.6(2)
O5 N1 C6 C5 -142.66(17)
C5 C6 C7 C8 -2.3(3)
N1 C6 C7 C8 176.97(15)
C6 C7 C8 C9 1.6(3)
C6 C7 C8 N2 -178.68(16)
O7 N2 C8 C9 -178.45(17)
O6 N2 C8 C9 1.4(3)
O7 N2 C8 C7 1.9(2)
O6 N2 C8 C7 -178.28(15)
C7 C8 C9 C10 0.3(3)
N2 C8 C9 C10 -179.34(15)
C8 C9 C10 C11 179.15(17)
C8 C9 C10 C5 -1.7(3)
C4 C5 C10 C9 179.27(16)
C6 C5 C10 C9 1.2(2)
C4 C5 C10 C11 -1.6(2)
C6 C5 C10 C11 -179.72(16)
C3 C2 C11 C10 0.5(3)
C1 C2 C11 C10 -178.82(16)
C9 C10 C11 C2 -179.64(17)
C5 C10 C11 C2 1.2(3)
C1 O2 C12 C15 178.71(15)
C1 O2 C12 C14 -63.8(2)
C1 O2 C12 C13 60.3(2)
